data_7108998
loop_
_publ_author_name
'Michael J. Sgro'
'Douglas W. Stephan'

_publ_section_title
;
 Activation of CO2 by phosphinoamide hafnium complexes
;
_journal_name_full Chem.Commun.
_journal_page_first 2610
_journal_paper_doi 10.1039/c3cc38286a
_journal_volume 49
_journal_year 2013
_chemical_formula_sum 'C66 H40 B Br F20 Hf N2 O2 P2 S'
_chemical_formula_weight 1636.21
_space_group_IT_number 2
_symmetry_cell_setting triclinic
_symmetry_space_group_name_Hall '-P 1'
_symmetry_space_group_name_H-M 'P -1'
_atom_sites_solution_hydrogens geom
_atom_sites_solution_primary direct
_atom_sites_solution_secondary difmap
_audit_creation_method SHELXL-97
_cell_angle_alpha 97.123(2)
_cell_angle_beta 106.822(2)
_cell_angle_gamma 96.886(2)
_cell_formula_units_Z 2
_cell_length_a 13.8106(6)
_cell_length_b 16.6203(7)
_cell_length_c 17.2159(7)
_cell_measurement_reflns_used 9741
_cell_measurement_temperature 150(2)
_cell_measurement_theta_max 27.49
_cell_measurement_theta_min 2.37
_cell_volume 3702.6(3)
_computing_cell_refinement 'Bruker SMART'
_computing_data_collection 'Bruker SMART'
_computing_data_reduction 'Bruker SAINT'
_computing_molecular_graphics 'Bruker SHELXTL'
_computing_publication_material 'Bruker SHELXTL'
_computing_structure_refinement 'SHELXL-97 (Sheldrick, 1997)'
_computing_structure_solution 'SHELXS-97 (Sheldrick, 1990)'
_diffrn_ambient_temperature 150(2)
_diffrn_measured_fraction_theta_full 0.991
_diffrn_measured_fraction_theta_max 0.991
_diffrn_measurement_device_type 'CCD area detector'
_diffrn_measurement_method 'phi and omega scans'
_diffrn_radiation_monochromator graphite
_diffrn_radiation_source 'fine-focus sealed tube'
_diffrn_radiation_type MoK\a
_diffrn_radiation_wavelength 0.71073
_diffrn_reflns_av_R_equivalents 0.0309
_diffrn_reflns_av_sigmaI/netI 0.0398
_diffrn_reflns_limit_h_max 17
_diffrn_reflns_limit_h_min -17
_diffrn_reflns_limit_k_max 21
_diffrn_reflns_limit_k_min -21
_diffrn_reflns_limit_l_max 22
_diffrn_reflns_limit_l_min -22
_diffrn_reflns_number 54901
_diffrn_reflns_theta_full 27.58
_diffrn_reflns_theta_max 27.58
_diffrn_reflns_theta_min 1.56
_exptl_absorpt_coefficient_mu 2.111
_exptl_absorpt_correction_T_max 0.7456
_exptl_absorpt_correction_T_min 0.6239
_exptl_absorpt_correction_type multi-scan
_exptl_absorpt_process_details sadabs
_exptl_crystal_colour colourless
_exptl_crystal_density_diffrn 1.468
_exptl_crystal_density_method 'not measured'
_exptl_crystal_description plate
_exptl_crystal_F_000 1608
_exptl_crystal_size_max 0.34
_exptl_crystal_size_mid 0.22
_exptl_crystal_size_min 0.20
_platon_squeeze_details
;PROBLEM: VERY LARGE Solvent Accessible VOID(S) in Structure !
RESPONSE: During the
refinement of the structure, electron density peaks were located
that were believed to be highly disordered
solvent molecules (possibly bromobenzene). Attempts
made to model the solvent molecule were not successful.
The SQUEEZE option in PLATON (Spek, 2009) indicated there was a
large solvent cavity 923.9 Ang^3. In the final cycles of refinement,
this contribution (312) to the
electron density was removed from the observed data. The
density, the F(000) value, the molecular weight and the formula are
given without taking into account the results obtained with the
SQUEEZE option PLATON (Spek, 2009). Similar treatments of disordered
solvent molecules were carried out by St\"ahler et al. (2001),
Cox et al. (2003), Mohamed et al. (2003) and Athimoolam et al. (2005).
References:
Spek, A. L. (2009). Acta Cryst. D65, 148--155.
Athimoolam, S., Kumar, J., Ramakrishnan, V. & Rajaram, R.K. (2005).
Acta Cryst. E61, m2014-m2017.
Cox, J.P., Kumarasammy, Y., Nahar, L., Sarkar D.S. & Shoeb, M.
(2003). Acta Cryst. E59, o975-o977.
Mohamed, A.A., Krause Bauer, A.J., Bruce, E.A. & Bruce M.R.M.
(2003). Acta Cryst. C59, m84-m86.
Stahler, R., Nather, C. & Bensch, W. (2001). Acta Cryst.
C57, 26-27.
;
_refine_diff_density_max 1.312
_refine_diff_density_min -1.560
_refine_diff_density_rms 0.091
_refine_ls_extinction_method none
_refine_ls_goodness_of_fit_ref 1.079
_refine_ls_hydrogen_treatment constr
_refine_ls_matrix_type full
_refine_ls_number_parameters 865
_refine_ls_number_reflns 17020
_refine_ls_number_restraints 0
_refine_ls_restrained_S_all 1.079
_refine_ls_R_factor_all 0.0365
_refine_ls_R_factor_gt 0.0299
_refine_ls_shift/su_max 0.001
_refine_ls_shift/su_mean 0.000
_refine_ls_structure_factor_coef Fsqd
_refine_ls_weighting_details 'calc w=1/[\s^2^(Fo^2^)+(0.0374P)^2^+0.9703P] where P=(Fo^2^+2Fc^2^)/3'
_refine_ls_weighting_scheme calc
_refine_ls_wR_factor_gt 0.0713
_refine_ls_wR_factor_ref 0.0732
_reflns_number_gt 14838
_reflns_number_total 17020
_reflns_threshold_expression >2sigma(I)
_cod_data_source_file c3cc38286a.txt
_cod_data_source_block mjs112_0m_Compound_5
_cod_original_sg_symbol_H-M P-1
_cod_database_code 7108998

loop_
_symmetry_equiv_pos_as_xyz
'x, y, z'
'-x, -y, -z'

loop_
_atom_site_label
_atom_site_type_symbol
_atom_site_fract_x
_atom_site_fract_y
_atom_site_fract_z
_atom_site_U_iso_or_equiv
_atom_site_adp_type
_atom_site_occupancy
_atom_site_symmetry_multiplicity
_atom_site_calc_flag
_atom_site_refinement_flags
Hf1 Hf 0.096059(8) 0.537571(6) 0.428340(6) 0.01327(4) Uani 1 1 d .
Br1 Br 0.49152(3) 0.39255(2) 0.49727(3) 0.05101(10) Uani 1 1 d .
S1 S 0.16803(5) 0.63885(4) 0.33770(4) 0.02143(14) Uani 1 1 d .
P1 P 0.16807(5) 0.66868(4) 0.60725(4) 0.01569(14) Uani 1 1 d .
P2 P 0.13894(5) 0.50915(4) 0.70118(4) 0.01454(13) Uani 1 1 d .
F1 F 0.13191(14) 0.23584(9) 1.02907(10) 0.0310(4) Uani 1 1 d .
F2 F -0.03963(15) 0.17027(11) 1.05049(12) 0.0386(4) Uani 1 1 d .
F3 F -0.15303(14) 0.02830(12) 0.95393(13) 0.0436(5) Uani 1 1 d .
F4 F -0.08528(14) -0.04854(11) 0.83547(13) 0.0425(5) Uani 1 1 d .
F5 F 0.09041(13) 0.01397(9) 0.81459(11) 0.0306(4) Uani 1 1 d .
F6 F 0.05066(12) 0.15855(10) 0.75384(10) 0.0292(4) Uani 1 1 d .
F7 F 0.06218(15) 0.16770(13) 0.60447(11) 0.0427(5) Uani 1 1 d .
F8 F 0.24394(16) 0.17328(13) 0.57258(11) 0.0457(5) Uani 1 1 d .
F9 F 0.41888(15) 0.17484(12) 0.69786(12) 0.0421(5) Uani 1 1 d .
F10 F 0.41115(13) 0.17041(11) 0.85023(11) 0.0324(4) Uani 1 1 d .
F11 F 0.12680(12) 0.29648(9) 0.88146(10) 0.0261(4) Uani 1 1 d .
F12 F 0.19755(14) 0.45585(9) 0.93679(11) 0.0346(4) Uani 1 1 d .
F13 F 0.39542(15) 0.50698(10) 1.03445(12) 0.0413(5) Uani 1 1 d .
F14 F 0.52002(13) 0.39375(10) 1.07475(12) 0.0402(5) Uani 1 1 d .
F15 F 0.45221(12) 0.23487(9) 1.02088(11) 0.0306(4) Uani 1 1 d .
F16 F 0.29811(15) 0.00805(10) 0.82626(12) 0.0375(4) Uani 1 1 d .
F17 F 0.37975(17) -0.10697(12) 0.90202(16) 0.0577(6) Uani 1 1 d .
F18 F 0.43011(17) -0.09378(13) 1.06856(17) 0.0648(7) Uani 1 1 d .
F19 F 0.39266(16) 0.04019(13) 1.15778(13) 0.0530(6) Uani 1 1 d .
F20 F 0.30560(14) 0.15570(10) 1.08267(10) 0.0334(4) Uani 1 1 d .
O1 O 0.10839(14) 0.51334(9) 0.54364(10) 0.0160(4) Uani 1 1 d .
O2 O -0.00262(13) 0.42718(10) 0.39334(11) 0.0153(4) Uani 1 1 d .
N1 N 0.15850(17) 0.65883(12) 0.50963(13) 0.0190(5) Uani 1 1 d .
N2 N 0.03425(16) 0.44238(12) 0.67478(13) 0.0174(5) Uani 1 1 d .
C1 C 0.2998(2) 0.68859(15) 0.66982(16) 0.0194(5) Uani 1 1 d .
C2 C 0.0974(2) 0.74328(14) 0.63916(16) 0.0191(6) Uani 1 1 d .
C3 C 0.2476(2) 0.45709(14) 0.70860(17) 0.0187(5) Uani 1 1 d .
C4 C 0.1609(2) 0.57946(15) 0.79456(16) 0.0175(5) Uani 1 1 d .
C5 C 0.2093(3) 0.73428(16) 0.48940(18) 0.0294(7) Uani 1 1 d .
H5A H 0.2639 0.7643 0.5391 0.035 Uiso 1 1 calc R
H5B H 0.1585 0.7709 0.4718 0.035 Uiso 1 1 calc R
C6 C 0.2553(2) 0.71231(19) 0.42159(19) 0.0323(7) Uani 1 1 d .
H6A H 0.3185 0.6893 0.4443 0.039 Uiso 1 1 calc R
H6B H 0.2746 0.7628 0.4007 0.039 Uiso 1 1 calc R
C7 C 0.0362(2) 0.37804(17) 0.72754(19) 0.0290(7) Uani 1 1 d .
H7A H 0.0359 0.4028 0.7828 0.035 Uiso 1 1 calc R
H7B H 0.0996 0.3539 0.7340 0.035 Uiso 1 1 calc R
C8 C -0.0554(2) 0.31249(17) 0.6891(2) 0.0302(7) Uani 1 1 d .
H8A H -0.0613 0.2747 0.7282 0.036 Uiso 1 1 calc R
H8B H -0.0485 0.2802 0.6392 0.036 Uiso 1 1 calc R
C9 C 0.3573(2) 0.62627(16) 0.66032(18) 0.0230(6) Uani 1 1 d .
H9 H 0.3270 0.5785 0.6200 0.028 Uiso 1 1 calc R
C10 C 0.4576(2) 0.63384(19) 0.7091(2) 0.0329(7) Uani 1 1 d .
H10 H 0.4959 0.5909 0.7034 0.039 Uiso 1 1 calc R
C11 C 0.5027(2) 0.7048(2) 0.7670(2) 0.0384(8) Uani 1 1 d .
H11 H 0.5716 0.7100 0.8011 0.046 Uiso 1 1 calc R
C12 C 0.4478(2) 0.7675(2) 0.7747(2) 0.0368(8) Uani 1 1 d .
H12 H 0.4796 0.8162 0.8133 0.044 Uiso 1 1 calc R
C13 C 0.3465(2) 0.76019(17) 0.72694(19) 0.0278(7) Uani 1 1 d .
H13 H 0.3090 0.8036 0.7329 0.033 Uiso 1 1 calc R
C14 C 0.1082(2) 0.77012(15) 0.72149(17) 0.0235(6) Uani 1 1 d .
H14 H 0.1584 0.7523 0.7634 0.028 Uiso 1 1 calc R
C15 C 0.0463(2) 0.82248(17) 0.74237(19) 0.0298(7) Uani 1 1 d .
H15 H 0.0549 0.8415 0.7987 0.036 Uiso 1 1 calc R
C16 C -0.0285(3) 0.84759(18) 0.6816(2) 0.0348(7) Uani 1 1 d .
H16 H -0.0711 0.8838 0.6961 0.042 Uiso 1 1 calc R
C17 C -0.0407(3) 0.8199(2) 0.6002(2) 0.0378(8) Uani 1 1 d .
H17 H -0.0923 0.8365 0.5585 0.045 Uiso 1 1 calc R
C18 C 0.0219(2) 0.76768(17) 0.57855(18) 0.0278(7) Uani 1 1 d .
H18 H 0.0129 0.7487 0.5222 0.033 Uiso 1 1 calc R
C19 C 0.2529(2) 0.40984(16) 0.63726(19) 0.0268(6) Uani 1 1 d .
H19 H 0.2002 0.4063 0.5866 0.032 Uiso 1 1 calc R
C20 C 0.3344(3) 0.36827(19) 0.6402(2) 0.0355(8) Uani 1 1 d .
H20 H 0.3383 0.3369 0.5915 0.043 Uiso 1 1 calc R
C21 C 0.4103(3) 0.37231(19) 0.7140(2) 0.0395(8) Uani 1 1 d .
H21 H 0.4670 0.3447 0.7156 0.047 Uiso 1 1 calc R
C22 C 0.4043(2) 0.41586(19) 0.7851(2) 0.0372(8) Uani 1 1 d .
H22 H 0.4558 0.4170 0.8358 0.045 Uiso 1 1 calc R
C23 C 0.3230(2) 0.45827(16) 0.78286(19) 0.0260(6) Uani 1 1 d .
H23 H 0.3188 0.4882 0.8322 0.031 Uiso 1 1 calc R
C24 C 0.0777(2) 0.58899(17) 0.82380(17) 0.0239(6) Uani 1 1 d .
H24 H 0.0126 0.5560 0.7965 0.029 Uiso 1 1 calc R
C25 C 0.0910(2) 0.64731(18) 0.89334(18) 0.0294(7) Uani 1 1 d .
H25 H 0.0350 0.6533 0.9140 0.035 Uiso 1 1 calc R
C26 C 0.1850(2) 0.69627(18) 0.93227(18) 0.0305(7) Uani 1 1 d .
H26 H 0.1928 0.7367 0.9788 0.037 Uiso 1 1 calc R
C27 C 0.2680(2) 0.68706(17) 0.90415(17) 0.0261(6) Uani 1 1 d .
H27 H 0.3327 0.7204 0.9317 0.031 Uiso 1 1 calc R
C28 C 0.2562(2) 0.62880(15) 0.83539(16) 0.0201(6) Uani 1 1 d .
H28 H 0.3131 0.6224 0.8160 0.024 Uiso 1 1 calc R
C29 C 0.2279(2) 0.47577(16) 0.41692(17) 0.0224(6) Uani 1 1 d .
H29A H 0.2916 0.5156 0.4449 0.027 Uiso 1 1 calc R
H29B H 0.2297 0.4296 0.4483 0.027 Uiso 1 1 calc R
C30 C 0.2324(2) 0.44288(16) 0.33429(17) 0.0204(6) Uani 1 1 d .
C31 C 0.1672(2) 0.37088(17) 0.28762(19) 0.0281(6) Uani 1 1 d .
H31 H 0.1186 0.3438 0.3090 0.034 Uiso 1 1 calc R
C32 C 0.1723(2) 0.3385(2) 0.2111(2) 0.0345(7) Uani 1 1 d .
H32 H 0.1284 0.2891 0.1812 0.041 Uiso 1 1 calc R
C33 C 0.2413(3) 0.3782(2) 0.1781(2) 0.0362(8) Uani 1 1 d .
H33 H 0.2446 0.3562 0.1254 0.043 Uiso 1 1 calc R
C34 C 0.3052(2) 0.44954(19) 0.2220(2) 0.0319(7) Uani 1 1 d .
H34 H 0.3525 0.4769 0.1995 0.038 Uiso 1 1 calc R
C35 C 0.3007(2) 0.48141(17) 0.29881(19) 0.0261(6) Uani 1 1 d .
H35 H 0.3452 0.5307 0.3282 0.031 Uiso 1 1 calc R
C36 C 0.10136(19) 0.56452(14) 0.61088(15) 0.0143(5) Uani 1 1 d .
C37 C 0.1206(2) 0.12971(15) 0.91864(16) 0.0177(5) Uani 1 1 d .
C38 C 0.0823(2) 0.16514(15) 0.97831(17) 0.0213(6) Uani 1 1 d .
C39 C -0.0075(2) 0.13260(17) 0.99156(18) 0.0260(6) Uani 1 1 d .
C40 C -0.0651(2) 0.06049(18) 0.9426(2) 0.0284(7) Uani 1 1 d .
C41 C -0.0305(2) 0.02235(16) 0.88282(19) 0.0268(6) Uani 1 1 d .
C42 C 0.0601(2) 0.05634(16) 0.87288(17) 0.0215(6) Uani 1 1 d .
C43 C 0.2306(2) 0.16024(15) 0.81075(17) 0.0205(6) Uani 1 1 d .
C44 C 0.1451(2) 0.16158(16) 0.74467(17) 0.0225(6) Uani 1 1 d .
C45 C 0.1486(2) 0.16650(18) 0.66553(18) 0.0284(7) Uani 1 1 d .
C46 C 0.2401(3) 0.17019(18) 0.64908(19) 0.0320(7) Uani 1 1 d .
C47 C 0.3278(2) 0.17069(17) 0.7128(2) 0.0295(7) Uani 1 1 d .
C48 C 0.3213(2) 0.16714(16) 0.79073(18) 0.0245(6) Uani 1 1 d .
C49 C 0.2843(2) 0.25605(15) 0.94999(16) 0.0204(6) Uani 1 1 d .
C50 C 0.2255(2) 0.31766(16) 0.93087(17) 0.0216(6) Uani 1 1 d .
C51 C 0.2596(2) 0.40068(16) 0.95811(18) 0.0251(6) Uani 1 1 d .
C52 C 0.3593(2) 0.42640(16) 1.00701(18) 0.0276(7) Uani 1 1 d .
C53 C 0.4218(2) 0.36896(17) 1.02706(18) 0.0257(6) Uani 1 1 d .
C54 C 0.3841(2) 0.28635(16) 0.99847(17) 0.0226(6) Uani 1 1 d .
C55 C 0.2999(2) 0.09071(16) 0.95064(18) 0.0212(6) Uani 1 1 d .
C56 C 0.3204(2) 0.02067(17) 0.9089(2) 0.0288(7) Uani 1 1 d .
C57 C 0.3626(3) -0.04039(18) 0.9474(2) 0.0384(8) Uani 1 1 d .
C58 C 0.3884(2) -0.0344(2) 1.0312(3) 0.0409(9) Uani 1 1 d .
C59 C 0.3699(2) 0.03289(19) 1.0755(2) 0.0360(8) Uani 1 1 d .
C60 C 0.3259(2) 0.09309(16) 1.03494(19) 0.0254(6) Uani 1 1 d .
C61 C 0.4256(3) 0.2836(2) 0.4497(3) 0.0476(10) Uani 1 1 d .
C62 C 0.3651(3) 0.2683(3) 0.3694(3) 0.0596(12) Uani 1 1 d .
H62 H 0.3564 0.3119 0.3386 0.072 Uiso 1 1 calc R
C63 C 0.3163(4) 0.1888(3) 0.3330(4) 0.0880(18) Uani 1 1 d .
H63 H 0.2737 0.1783 0.2773 0.106 Uiso 1 1 calc R
C64 C 0.3287(6) 0.1266(4) 0.3758(7) 0.128(3) Uani 1 1 d .
H64 H 0.2968 0.0720 0.3505 0.154 Uiso 1 1 calc R
C65 C 0.3921(6) 0.1443(3) 0.4620(6) 0.112(3) Uani 1 1 d .
H65 H 0.4000 0.1010 0.4934 0.134 Uiso 1 1 calc R
C66 C 0.4407(4) 0.2233(3) 0.4982(4) 0.0709(14) Uani 1 1 d .
H66 H 0.4826 0.2355 0.5541 0.085 Uiso 1 1 calc R
B1 B 0.2338(2) 0.15940(17) 0.90712(19) 0.0186(6) Uani 1 1 d .

loop_
_atom_site_aniso_label
_atom_site_aniso_U_11
_atom_site_aniso_U_22
_atom_site_aniso_U_33
_atom_site_aniso_U_23
_atom_site_aniso_U_13
_atom_site_aniso_U_12
Hf1 0.01415(6) 0.01475(5) 0.01059(6) 0.00047(4) 0.00391(4) 0.00268(4)
Br1 0.0401(2) 0.0518(2) 0.0606(3) 0.00552(18) 0.01785(19) 0.00345(16)
S1 0.0218(4) 0.0263(3) 0.0189(3) 0.0064(3) 0.0096(3) 0.0037(3)
P1 0.0175(3) 0.0140(3) 0.0134(3) -0.0006(2) 0.0033(3) 0.0007(2)
P2 0.0151(3) 0.0168(3) 0.0112(3) 0.0017(2) 0.0031(3) 0.0036(2)
F1 0.0391(11) 0.0265(8) 0.0235(9) -0.0081(7) 0.0118(8) -0.0019(7)
F2 0.0429(12) 0.0439(10) 0.0388(11) 0.0012(9) 0.0270(9) 0.0141(9)
F3 0.0290(11) 0.0495(11) 0.0589(14) 0.0090(10) 0.0264(10) -0.0005(8)
F4 0.0353(11) 0.0334(9) 0.0495(12) -0.0106(8) 0.0140(9) -0.0143(8)
F5 0.0338(10) 0.0236(8) 0.0333(10) -0.0107(7) 0.0170(8) -0.0007(7)
F6 0.0218(9) 0.0434(9) 0.0212(9) 0.0049(7) 0.0030(7) 0.0111(7)
F7 0.0407(12) 0.0662(13) 0.0186(9) 0.0090(9) 0.0009(8) 0.0174(10)
F8 0.0560(13) 0.0636(13) 0.0235(10) 0.0121(9) 0.0198(9) 0.0090(10)
F9 0.0347(11) 0.0576(12) 0.0443(12) 0.0138(10) 0.0258(9) 0.0082(9)
F10 0.0198(9) 0.0468(10) 0.0332(10) 0.0136(8) 0.0082(8) 0.0082(7)
F11 0.0201(9) 0.0259(8) 0.0270(9) 0.0056(7) -0.0024(7) 0.0057(6)
F12 0.0370(11) 0.0217(8) 0.0430(11) 0.0069(7) 0.0056(9) 0.0118(7)
F13 0.0446(12) 0.0198(8) 0.0479(12) 0.0003(8) 0.0022(9) -0.0039(7)
F14 0.0239(10) 0.0358(9) 0.0447(12) 0.0047(8) -0.0085(8) -0.0078(7)
F15 0.0178(9) 0.0289(8) 0.0385(10) 0.0086(7) -0.0032(7) 0.0052(7)
F16 0.0484(12) 0.0298(9) 0.0418(12) 0.0023(8) 0.0231(10) 0.0154(8)
F17 0.0586(15) 0.0346(10) 0.0983(19) 0.0198(11) 0.0408(14) 0.0290(10)
F18 0.0471(13) 0.0543(13) 0.106(2) 0.0551(14) 0.0192(13) 0.0270(10)
F19 0.0469(13) 0.0621(13) 0.0406(12) 0.0322(10) -0.0069(10) -0.0005(10)
F20 0.0392(11) 0.0352(9) 0.0200(9) 0.0059(7) 0.0013(8) 0.0024(8)
O1 0.0221(10) 0.0129(7) 0.0113(9) -0.0014(7) 0.0042(7) 0.0027(7)
O2 0.0155(9) 0.0168(8) 0.0136(9) 0.0022(7) 0.0042(7) 0.0034(7)
N1 0.0251(13) 0.0155(9) 0.0149(11) 0.0011(8) 0.0065(10) -0.0015(9)
N2 0.0169(12) 0.0178(10) 0.0166(11) 0.0050(9) 0.0032(9) 0.0021(8)
C1 0.0176(14) 0.0224(12) 0.0166(14) 0.0009(10) 0.0050(11) 0.0001(10)
C2 0.0239(15) 0.0137(11) 0.0190(14) -0.0001(10) 0.0072(11) 0.0015(10)
C3 0.0177(14) 0.0167(11) 0.0220(14) 0.0040(10) 0.0060(11) 0.0040(10)
C4 0.0207(14) 0.0211(12) 0.0119(13) 0.0032(10) 0.0051(11) 0.0075(10)
C5 0.0436(19) 0.0193(12) 0.0226(16) 0.0027(11) 0.0113(14) -0.0074(12)
C6 0.0319(18) 0.0374(16) 0.0251(16) 0.0076(13) 0.0084(14) -0.0047(13)
C7 0.0267(16) 0.0295(14) 0.0312(17) 0.0168(13) 0.0046(13) 0.0042(12)
C8 0.0310(17) 0.0276(14) 0.0363(18) 0.0164(13) 0.0118(14) 0.0059(12)
C9 0.0207(15) 0.0252(13) 0.0215(15) -0.0009(11) 0.0073(12) 0.0007(11)
C10 0.0224(16) 0.0378(16) 0.0390(19) 0.0039(14) 0.0103(14) 0.0081(13)
C11 0.0188(17) 0.0524(19) 0.0340(19) -0.0028(16) -0.0003(14) -0.0008(14)
C12 0.0260(18) 0.0376(16) 0.0348(19) -0.0097(14) 0.0023(14) -0.0065(13)
C13 0.0268(16) 0.0230(13) 0.0280(16) -0.0020(12) 0.0049(13) -0.0024(11)
C14 0.0316(17) 0.0194(12) 0.0184(14) 0.0002(11) 0.0062(12) 0.0063(11)
C15 0.0384(19) 0.0266(14) 0.0229(16) -0.0042(12) 0.0088(14) 0.0103(13)
C16 0.041(2) 0.0300(15) 0.0352(19) -0.0014(13) 0.0128(15) 0.0178(14)
C17 0.041(2) 0.0397(17) 0.0276(18) -0.0016(14) 0.0000(15) 0.0216(15)
C18 0.0321(17) 0.0292(14) 0.0183(15) -0.0009(12) 0.0016(13) 0.0102(12)
C19 0.0338(17) 0.0255(13) 0.0256(16) 0.0073(12) 0.0121(13) 0.0119(12)
C20 0.045(2) 0.0353(16) 0.040(2) 0.0101(14) 0.0265(17) 0.0215(15)
C21 0.0277(18) 0.0348(16) 0.062(3) 0.0087(16) 0.0175(17) 0.0175(14)
C22 0.0239(17) 0.0331(16) 0.046(2) 0.0040(15) -0.0044(15) 0.0114(13)
C23 0.0261(16) 0.0243(13) 0.0247(16) 0.0026(12) 0.0028(12) 0.0077(11)
C24 0.0207(15) 0.0305(14) 0.0193(15) 0.0021(11) 0.0036(12) 0.0081(11)
C25 0.0299(17) 0.0393(16) 0.0232(16) 0.0006(13) 0.0134(13) 0.0134(13)
C26 0.0383(19) 0.0334(15) 0.0169(15) -0.0043(12) 0.0037(13) 0.0152(13)
C27 0.0284(16) 0.0265(13) 0.0176(14) -0.0011(11) -0.0011(12) 0.0072(12)
C28 0.0213(15) 0.0231(12) 0.0157(14) 0.0038(10) 0.0038(11) 0.0071(10)
C29 0.0196(15) 0.0278(13) 0.0200(14) 0.0011(11) 0.0065(12) 0.0064(11)
C30 0.0196(14) 0.0253(12) 0.0174(14) -0.0002(11) 0.0063(11) 0.0103(11)
C31 0.0218(16) 0.0306(14) 0.0306(17) -0.0022(13) 0.0093(13) 0.0044(12)
C32 0.0278(18) 0.0386(16) 0.0306(18) -0.0113(14) 0.0058(14) 0.0055(13)
C33 0.0355(19) 0.0521(19) 0.0222(17) -0.0041(14) 0.0129(14) 0.0131(15)
C34 0.0314(18) 0.0415(16) 0.0287(17) 0.0075(14) 0.0166(14) 0.0093(13)
C35 0.0229(16) 0.0283(13) 0.0279(16) 0.0006(12) 0.0103(13) 0.0053(11)
C36 0.0166(13) 0.0143(10) 0.0111(12) 0.0001(9) 0.0037(10) 0.0021(9)
C37 0.0175(14) 0.0198(11) 0.0154(13) 0.0035(10) 0.0034(11) 0.0057(10)
C38 0.0243(15) 0.0202(12) 0.0183(14) 0.0023(10) 0.0044(12) 0.0054(10)
C39 0.0307(17) 0.0291(14) 0.0242(16) 0.0052(12) 0.0143(13) 0.0122(12)
C40 0.0199(15) 0.0344(15) 0.0333(18) 0.0097(13) 0.0100(13) 0.0050(12)
C41 0.0219(16) 0.0245(13) 0.0300(17) -0.0009(12) 0.0062(13) -0.0022(11)
C42 0.0234(15) 0.0224(12) 0.0203(14) 0.0024(11) 0.0087(12) 0.0064(11)
C43 0.0208(15) 0.0201(12) 0.0204(14) 0.0020(11) 0.0060(11) 0.0056(10)
C44 0.0231(15) 0.0249(13) 0.0223(15) 0.0024(11) 0.0102(12) 0.0080(11)
C45 0.0300(17) 0.0341(15) 0.0183(15) 0.0045(12) 0.0017(13) 0.0087(13)
C46 0.043(2) 0.0342(15) 0.0233(16) 0.0075(13) 0.0155(15) 0.0061(14)
C47 0.0271(17) 0.0305(14) 0.0368(18) 0.0095(13) 0.0175(14) 0.0042(12)
C48 0.0220(15) 0.0252(13) 0.0253(16) 0.0066(12) 0.0047(12) 0.0047(11)
C49 0.0217(15) 0.0211(12) 0.0165(14) 0.0051(10) 0.0030(11) 0.0021(10)
C50 0.0193(14) 0.0239(12) 0.0175(14) 0.0041(11) -0.0005(11) 0.0022(10)
C51 0.0298(16) 0.0241(13) 0.0235(15) 0.0092(11) 0.0081(13) 0.0074(11)
C52 0.0332(17) 0.0193(12) 0.0252(16) 0.0012(11) 0.0054(13) -0.0032(11)
C53 0.0193(15) 0.0289(14) 0.0211(15) 0.0034(12) -0.0024(12) -0.0036(11)
C54 0.0187(14) 0.0260(13) 0.0203(14) 0.0074(11) -0.0001(11) 0.0046(11)
C55 0.0133(13) 0.0232(12) 0.0269(15) 0.0074(11) 0.0049(11) 0.0017(10)
C56 0.0200(15) 0.0274(14) 0.045(2) 0.0112(13) 0.0146(14) 0.0084(11)
C57 0.0279(18) 0.0269(15) 0.071(3) 0.0170(16) 0.0237(18) 0.0128(13)
C58 0.0203(17) 0.0389(17) 0.069(3) 0.0334(18) 0.0105(16) 0.0102(13)
C59 0.0218(16) 0.0411(17) 0.041(2) 0.0239(15) -0.0022(14) -0.0001(13)
C60 0.0174(14) 0.0256(13) 0.0304(17) 0.0095(12) 0.0020(12) 0.0010(11)
C61 0.039(2) 0.0423(19) 0.074(3) 0.0134(19) 0.034(2) 0.0074(16)
C62 0.039(2) 0.051(2) 0.087(4) 0.002(2) 0.023(2) -0.0008(18)
C63 0.056(3) 0.070(3) 0.131(5) -0.004(3) 0.035(3) -0.013(2)
C64 0.104(6) 0.050(3) 0.248(10) -0.012(5) 0.106(7) -0.010(3)
C65 0.134(6) 0.054(3) 0.201(8) 0.052(4) 0.119(6) 0.024(3)
C66 0.081(3) 0.063(3) 0.100(4) 0.035(3) 0.062(3) 0.026(2)
B1 0.0181(16) 0.0206(13) 0.0165(15) 0.0028(11) 0.0044(12) 0.0028(11)

loop_
_atom_type_symbol
_atom_type_description
_atom_type_scat_dispersion_real
_atom_type_scat_dispersion_imag
_atom_type_scat_source
C C 0.0033 0.0016 'International Tables Vol C Tables 4.2.6.8 and 6.1.1.4'
H H 0.0000 0.0000 'International Tables Vol C Tables 4.2.6.8 and 6.1.1.4'
B B 0.0013 0.0007 'International Tables Vol C Tables 4.2.6.8 and 6.1.1.4'
N N 0.0061 0.0033 'International Tables Vol C Tables 4.2.6.8 and 6.1.1.4'
O O 0.0106 0.0060 'International Tables Vol C Tables 4.2.6.8 and 6.1.1.4'
F F 0.0171 0.0103 'International Tables Vol C Tables 4.2.6.8 and 6.1.1.4'
P P 0.1023 0.0942 'International Tables Vol C Tables 4.2.6.8 and 6.1.1.4'
S S 0.1246 0.1234 'International Tables Vol C Tables 4.2.6.8 and 6.1.1.4'
Hf Hf -0.5830 6.1852 'International Tables Vol C Tables 4.2.6.8 and 6.1.1.4'
Br Br -0.2901 2.4595 'International Tables Vol C Tables 4.2.6.8 and 6.1.1.4'

loop_
_geom_angle_atom_site_label_1
_geom_angle_atom_site_label_2
_geom_angle_atom_site_label_3
_geom_angle
_geom_angle_site_symmetry_1
_geom_angle_site_symmetry_3
O1 Hf1 O2 82.92(7) . .
O1 Hf1 N2 133.32(8) . 2_566
O2 Hf1 N2 75.10(7) . 2_566
O1 Hf1 N1 75.65(7) . .
O2 Hf1 N1 151.53(8) . .
N2 Hf1 N1 106.53(8) 2_566 .
O1 Hf1 C29 94.42(9) . .
O2 Hf1 C29 91.59(8) . .
N2 Hf1 C29 126.33(9) 2_566 .
N1 Hf1 C29 108.36(9) . .
O1 Hf1 S1 145.69(5) . .
O2 Hf1 S1 131.08(5) . .
N2 Hf1 S1 70.71(5) 2_566 .
N1 Hf1 S1 73.33(6) . .
C29 Hf1 S1 81.84(7) . .
C6 S1 C8 102.57(16) . 2_566
C6 S1 Hf1 97.93(10) . .
C8 S1 Hf1 95.09(9) 2_566 .
N1 P1 C1 110.96(13) . .
N1 P1 C2 113.75(12) . .
C1 P1 C2 111.49(13) . .
N1 P1 C36 100.34(11) . .
C1 P1 C36 112.43(11) . .
C2 P1 C36 107.36(12) . .
N2 P2 C4 114.85(12) . .
N2 P2 C3 109.95(11) . .
C4 P2 C3 109.66(12) . .
N2 P2 C36 96.67(11) . .
C4 P2 C36 109.46(11) . .
C3 P2 C36 115.91(12) . .
C36 O1 Hf1 128.74(14) . .
C36 O2 Hf1 112.95(13) 2_566 .
C5 N1 P1 111.76(17) . .
C5 N1 Hf1 127.45(17) . .
P1 N1 Hf1 120.17(10) . .
C7 N2 P2 114.54(18) . .
C7 N2 Hf1 128.08(17) . 2_566
P2 N2 Hf1 117.23(10) . 2_566
C13 C1 C9 119.3(3) . .
C13 C1 P1 124.6(2) . .
C9 C1 P1 116.1(2) . .
C18 C2 C14 119.4(3) . .
C18 C2 P1 117.7(2) . .
C14 C2 P1 122.6(2) . .
C23 C3 C19 119.0(3) . .
C23 C3 P2 122.7(2) . .
C19 C3 P2 118.2(2) . .
C24 C4 C28 119.5(2) . .
C24 C4 P2 118.3(2) . .
C28 C4 P2 122.1(2) . .
N1 C5 C6 110.7(2) . .
C5 C6 S1 112.1(2) . .
N2 C7 C8 109.6(2) . .
C7 C8 S1 108.3(2) . 2_566
C10 C9 C1 120.4(3) . .
C9 C10 C11 119.7(3) . .
C12 C11 C10 120.2(3) . .
C11 C12 C13 120.7(3) . .
C12 C13 C1 119.7(3) . .
C15 C14 C2 120.2(3) . .
C14 C15 C16 120.3(3) . .
C17 C16 C15 119.6(3) . .
C16 C17 C18 120.5(3) . .
C2 C18 C17 120.0(3) . .
C20 C19 C3 120.2(3) . .
C21 C20 C19 120.0(3) . .
C22 C21 C20 120.5(3) . .
C21 C22 C23 120.0(3) . .
C22 C23 C3 120.2(3) . .
C25 C24 C4 119.6(3) . .
C26 C25 C24 120.4(3) . .
C25 C26 C27 120.6(3) . .
C26 C27 C28 119.7(3) . .
C27 C28 C4 120.3(3) . .
C30 C29 Hf1 119.61(18) . .
C35 C30 C31 116.8(3) . .
C35 C30 C29 122.2(2) . .
C31 C30 C29 121.0(3) . .
C32 C31 C30 121.5(3) . .
C31 C32 C33 120.1(3) . .
C34 C33 C32 119.7(3) . .
C33 C34 C35 120.2(3) . .
C34 C35 C30 121.7(3) . .
O2 C36 O1 113.3(2) 2_566 .
O2 C36 P1 106.59(15) 2_566 .
O1 C36 P1 105.28(16) . .
O2 C36 P2 101.59(15) 2_566 .
O1 C36 P2 106.54(15) . .
P1 C36 P2 123.80(13) . .
C38 C37 C42 113.2(2) . .
C38 C37 B1 126.4(2) . .
C42 C37 B1 119.8(2) . .
F1 C38 C39 114.5(2) . .
F1 C38 C37 121.2(2) . .
C39 C38 C37 124.3(2) . .
F2 C39 C40 119.6(3) . .
F2 C39 C38 120.9(3) . .
C40 C39 C38 119.5(3) . .
F3 C40 C41 120.8(3) . .
F3 C40 C39 120.4(3) . .
C41 C40 C39 118.8(3) . .
F4 C41 C40 119.4(3) . .
F4 C41 C42 121.0(3) . .
C40 C41 C42 119.6(3) . .
F5 C42 C41 116.1(2) . .
F5 C42 C37 119.4(2) . .
C41 C42 C37 124.6(3) . .
C44 C43 C48 113.2(3) . .
C44 C43 B1 126.8(2) . .
C48 C43 B1 119.8(2) . .
F6 C44 C43 121.2(2) . .
F6 C44 C45 115.0(3) . .
C43 C44 C45 123.9(3) . .
F7 C45 C46 119.5(3) . .
F7 C45 C44 120.4(3) . .
C46 C45 C44 120.1(3) . .
F8 C46 C45 120.5(3) . .
F8 C46 C47 121.0(3) . .
C45 C46 C47 118.5(3) . .
F9 C47 C46 119.3(3) . .
F9 C47 C48 121.0(3) . .
C46 C47 C48 119.6(3) . .
F10 C48 C47 115.9(3) . .
F10 C48 C43 119.5(3) . .
C47 C48 C43 124.6(3) . .
C54 C49 C50 113.1(2) . .
C54 C49 B1 127.7(2) . .
C50 C49 B1 118.9(2) . .
F11 C50 C51 115.8(2) . .
F11 C50 C49 119.2(2) . .
C51 C50 C49 125.1(3) . .
F12 C51 C52 120.2(2) . .
F12 C51 C50 121.1(3) . .
C52 C51 C50 118.8(3) . .
F13 C52 C53 120.4(3) . .
F13 C52 C51 120.4(3) . .
C53 C52 C51 119.1(2) . .
F14 C53 C52 119.5(2) . .
F14 C53 C54 120.4(3) . .
C52 C53 C54 120.1(3) . .
F15 C54 C53 115.4(2) . .
F15 C54 C49 120.7(2) . .
C53 C54 C49 123.9(3) . .
C60 C55 C56 113.5(3) . .
C60 C55 B1 120.1(2) . .
C56 C55 B1 125.7(3) . .
F16 C56 C57 115.3(3) . .
F16 C56 C55 121.1(2) . .
C57 C56 C55 123.5(3) . .
F17 C57 C58 119.6(3) . .
F17 C57 C56 119.8(3) . .
C58 C57 C56 120.6(3) . .
F18 C58 C59 120.9(4) . .
F18 C58 C57 120.5(3) . .
C59 C58 C57 118.5(3) . .
F19 C59 C58 120.2(3) . .
F19 C59 C60 120.2(3) . .
C58 C59 C60 119.6(3) . .
F20 C60 C55 119.8(2) . .
F20 C60 C59 116.0(3) . .
C55 C60 C59 124.2(3) . .
C62 C61 C66 123.0(4) . .
C62 C61 Br1 118.8(3) . .
C66 C61 Br1 118.2(4) . .
C61 C62 C63 119.9(5) . .
C64 C63 C62 120.5(7) . .
C63 C64 C65 118.9(6) . .
C66 C65 C64 120.6(6) . .
C61 C66 C65 117.0(6) . .
C43 B1 C37 114.1(2) . .
C43 B1 C49 101.7(2) . .
C37 B1 C49 113.5(2) . .
C43 B1 C55 113.6(2) . .
C37 B1 C55 100.75(19) . .
C49 B1 C55 113.9(2) . .

loop_
_geom_bond_atom_site_label_1
_geom_bond_atom_site_label_2
_geom_bond_distance
_geom_bond_site_symmetry_2
Hf1 O1 2.0373(17) .
Hf1 O2 2.0586(16) .
Hf1 N2 2.223(2) 2_566
Hf1 N1 2.225(2) .
Hf1 C29 2.240(3) .
Hf1 S1 2.7211(6) .
Br1 C61 1.893(4) .
S1 C6 1.798(3) .
S1 C8 1.807(3) 2_566
P1 N1 1.633(2) .
P1 C1 1.793(3) .
P1 C2 1.795(3) .
P1 C36 1.878(2) .
P2 N2 1.624(2) .
P2 C4 1.791(3) .
P2 C3 1.802(3) .
P2 C36 1.880(2) .
F1 C38 1.349(3) .
F2 C39 1.337(3) .
F3 C40 1.344(3) .
F4 C41 1.348(3) .
F5 C42 1.348(3) .
F6 C44 1.355(3) .
F7 C45 1.347(3) .
F8 C46 1.340(3) .
F9 C47 1.351(3) .
F10 C48 1.351(3) .
F11 C50 1.359(3) .
F12 C51 1.342(3) .
F13 C52 1.346(3) .
F14 C53 1.350(3) .
F15 C54 1.353(3) .
F16 C56 1.350(4) .
F17 C57 1.359(4) .
F18 C58 1.341(3) .
F19 C59 1.345(4) .
F20 C60 1.352(3) .
O1 C36 1.383(3) .
O2 C36 1.369(3) 2_566
N1 C5 1.492(3) .
N2 C7 1.484(3) .
N2 Hf1 2.223(2) 2_566
C1 C13 1.399(4) .
C1 C9 1.400(4) .
C2 C18 1.385(4) .
C2 C14 1.391(4) .
C3 C23 1.391(4) .
C3 C19 1.399(4) .
C4 C24 1.399(4) .
C4 C28 1.401(4) .
C5 C6 1.509(4) .
C7 C8 1.494(4) .
C8 S1 1.807(3) 2_566
C9 C10 1.378(4) .
C10 C11 1.395(4) .
C11 C12 1.375(5) .
C12 C13 1.384(4) .
C14 C15 1.377(4) .
C15 C16 1.387(4) .
C16 C17 1.373(5) .
C17 C18 1.387(4) .
C19 C20 1.382(4) .
C20 C21 1.381(5) .
C21 C22 1.371(5) .
C22 C23 1.390(4) .
C24 C25 1.396(4) .
C25 C26 1.380(4) .
C26 C27 1.385(4) .
C27 C28 1.390(4) .
C29 C30 1.480(4) .
C30 C35 1.400(4) .
C30 C31 1.404(4) .
C31 C32 1.384(4) .
C32 C33 1.387(5) .
C33 C34 1.378(5) .
C34 C35 1.383(4) .
C36 O2 1.369(3) 2_566
C37 C38 1.386(4) .
C37 C42 1.394(4) .
C37 B1 1.657(4) .
C38 C39 1.384(4) .
C39 C40 1.383(4) .
C40 C41 1.373(4) .
C41 C42 1.375(4) .
C43 C44 1.386(4) .
C43 C48 1.389(4) .
C43 B1 1.648(4) .
C44 C45 1.389(4) .
C45 C46 1.370(5) .
C46 C47 1.377(4) .
C47 C48 1.378(4) .
C49 C54 1.383(4) .
C49 C50 1.394(4) .
C49 B1 1.659(4) .
C50 C51 1.379(4) .
C51 C52 1.373(4) .
C52 C53 1.372(4) .
C53 C54 1.382(4) .
C55 C60 1.385(4) .
C55 C56 1.393(4) .
C55 B1 1.662(4) .
C56 C57 1.376(4) .
C57 C58 1.370(5) .
C58 C59 1.367(5) .
C59 C60 1.390(4) .
C61 C62 1.366(6) .
C61 C66 1.380(6) .
C62 C63 1.390(6) .
C63 C64 1.341(10) .
C64 C65 1.459(10) .
C65 C66 1.381(8) .

loop_
_platon_squeeze_void_nr
_platon_squeeze_void_average_x
_platon_squeeze_void_average_y
_platon_squeeze_void_average_z
_platon_squeeze_void_volume
_platon_squeeze_void_count_electrons
_platon_squeeze_void_content
1 0.021 -0.028 0.472 908 312 ' '
2 0.222 0.309 0.464 7 0 ' '
3 0.778 0.690 0.536 7 0 ' '
